data_1502729
loop_
_publ_author_name
'O\'smia\/lowski, Borys'
'Kolehmainen, Erkki'
'Dobosz, Robert'
'Gawinecki, Ryszard'
'Kauppinen, Reijo'
'Valkonen, Arto'
'Koivukorpi, Juha'
'Rissanen, Kari'

_publ_section_title
;
 Self-organization of 2-acylaminopyridines in the solid state and in
 solution.
;
_journal_issue 38
_journal_name_full 'The journal of physical chemistry. A'
_journal_page_first 10421
_journal_page_last 10426
_journal_paper_doi 10.1021/jp1063116
_journal_volume 114
_journal_year 2010
_chemical_formula_moiety 'C11 H16 N2 O'
_chemical_formula_sum 'C11 H16 N2 O'
_chemical_formula_weight 192.26
_chemical_name_systematic
;
 ?
;
_space_group_IT_number 61
_symmetry_cell_setting orthorhombic
_symmetry_space_group_name_Hall '-P 2ac 2ab'
_symmetry_space_group_name_H-M 'P b c a'
_atom_sites_solution_hydrogens geom
_atom_sites_solution_primary direct
_atom_sites_solution_secondary difmap
_audit_creation_method SHELXL-97
_cell_angle_alpha 90.00
_cell_angle_beta 90.00
_cell_angle_gamma 90.00
_cell_formula_units_Z 8
_cell_length_a 11.0135(2)
_cell_length_b 10.1491(2)
_cell_length_c 19.8528(3)
_cell_measurement_reflns_used 3112
_cell_measurement_temperature 123(2)
_cell_measurement_theta_max 28.283
_cell_measurement_theta_min 0.407
_cell_volume 2219.09(7)
_computing_cell_refinement 'DENZO-SMN (Otwinowski & Minor, 1997)'
_computing_data_collection 'Collect (Bruker, 2008)'
_computing_data_reduction DENZO-SMN
_computing_molecular_graphics 'ORTEP-3 (Farrugia, 1997); MERCURY (Macrae, <i>et al.</i>, 2008)'
_computing_publication_material SHELXL-97
_computing_structure_refinement 'SHELXL-97 (Sheldrick, 2008)'
_computing_structure_solution 'SIR-2004 (Burla, et al., 2005)'
_diffrn_ambient_temperature 123(2)
_diffrn_detector_area_resol_mean 9
_diffrn_measured_fraction_theta_full 0.998
_diffrn_measured_fraction_theta_max 0.998
_diffrn_measurement_device_type 'Bruker-Nonius Kappa CCD with APEXII detector'
_diffrn_measurement_method '\f and \w scans'
_diffrn_radiation_monochromator graphite
_diffrn_radiation_source 'fine-focus sealed tube'
_diffrn_radiation_type MoK\a
_diffrn_radiation_wavelength 0.71073
_diffrn_reflns_av_R_equivalents 0.0164
_diffrn_reflns_av_sigmaI/netI 0.0214
_diffrn_reflns_limit_h_max 14
_diffrn_reflns_limit_h_min -14
_diffrn_reflns_limit_k_max 13
_diffrn_reflns_limit_k_min -13
_diffrn_reflns_limit_l_max 25
_diffrn_reflns_limit_l_min -25
_diffrn_reflns_number 4761
_diffrn_reflns_theta_full 27.50
_diffrn_reflns_theta_max 27.50
_diffrn_reflns_theta_min 2.92
_exptl_absorpt_coefficient_mu 0.075
_exptl_absorpt_correction_type none
_exptl_crystal_colour colourless
_exptl_crystal_density_diffrn 1.151
_exptl_crystal_density_method 'not measured'
_exptl_crystal_description needle
_exptl_crystal_F_000 832
_exptl_crystal_size_max 0.35
_exptl_crystal_size_mid 0.28
_exptl_crystal_size_min 0.27
_refine_diff_density_max 0.244
_refine_diff_density_min -0.204
_refine_diff_density_rms 0.041
_refine_ls_extinction_method none
_refine_ls_goodness_of_fit_ref 1.049
_refine_ls_hydrogen_treatment mixed
_refine_ls_matrix_type full
_refine_ls_number_parameters 131
_refine_ls_number_reflns 2549
_refine_ls_number_restraints 1
_refine_ls_restrained_S_all 1.049
_refine_ls_R_factor_all 0.0477
_refine_ls_R_factor_gt 0.0401
_refine_ls_shift/su_max 0.001
_refine_ls_shift/su_mean 0.000
_refine_ls_structure_factor_coef Fsqd
_refine_ls_weighting_details 'calc w=1/[\s^2^(Fo^2^)+(0.0432P)^2^+0.9526P] where P=(Fo^2^+2Fc^2^)/3'
_refine_ls_weighting_scheme calc
_refine_ls_wR_factor_gt 0.0972
_refine_ls_wR_factor_ref 0.1030
_reflns_number_gt 2224
_reflns_number_total 2549
_reflns_threshold_expression >2\s(I)
_cod_data_source_file jp1063116_si_009.cif
_cod_data_source_block meptbu
_cod_original_sg_symbol_H-M Pbca
_cod_database_code 1502729

loop_
_symmetry_equiv_pos_as_xyz
'x, y, z'
'-x+1/2, -y, z+1/2'
'x+1/2, -y+1/2, -z'
'-x, y+1/2, -z+1/2'
'-x, -y, -z'
'x-1/2, y, -z-1/2'
'-x-1/2, y-1/2, z'
'x, -y-1/2, z-1/2'

loop_
_atom_site_label
_atom_site_type_symbol
_atom_site_fract_x
_atom_site_fract_y
_atom_site_fract_z
_atom_site_U_iso_or_equiv
_atom_site_adp_type
_atom_site_occupancy
_atom_site_symmetry_multiplicity
_atom_site_calc_flag
_atom_site_refinement_flags
O8 O 0.74237(8) 0.90486(7) 0.65261(4) 0.0249(2) Uani 1 1 d .
N1 N 0.51999(8) 0.59583(9) 0.59563(5) 0.0201(2) Uani 1 1 d .
N7 N 0.69291(9) 0.68979(9) 0.63780(5) 0.0201(2) Uani 1 1 d D
H7 H 0.7057(13) 0.6067(12) 0.6491(7) 0.024 Uiso 1 1 d D
C2 C 0.58867(10) 0.70442(11) 0.59722(5) 0.0180(2) Uani 1 1 d .
C3 C 0.56134(10) 0.81890(11) 0.56158(6) 0.0219(2) Uani 1 1 d .
H3 H 0.6122 0.8944 0.5637 0.026 Uiso 1 1 calc R
C4 C 0.45667(11) 0.81788(12) 0.52284(6) 0.0281(3) Uani 1 1 d .
H4 H 0.4348 0.8937 0.4976 0.034 Uiso 1 1 calc R
C5 C 0.38409(11) 0.70702(13) 0.52081(6) 0.0293(3) Uani 1 1 d .
H5 H 0.3122 0.7057 0.4944 0.035 Uiso 1 1 calc R
C6 C 0.41822(10) 0.59752(12) 0.55818(6) 0.0238(3) Uani 1 1 d .
C8 C 0.76275(10) 0.78854(11) 0.66435(5) 0.0186(2) Uani 1 1 d .
C9 C 0.86791(10) 0.74368(11) 0.70962(6) 0.0211(2) Uani 1 1 d .
C10 C 0.95964(11) 0.66643(13) 0.66652(7) 0.0284(3) Uani 1 1 d .
H10A H 0.9899 0.7230 0.6302 0.043 Uiso 1 1 calc R
H10B H 0.9197 0.5889 0.6471 0.043 Uiso 1 1 calc R
H10C H 1.0277 0.6381 0.6948 0.043 Uiso 1 1 calc R
C11 C 0.93026(12) 0.86505(12) 0.73935(7) 0.0310(3) Uani 1 1 d .
H11A H 0.9609 0.9207 0.7028 0.047 Uiso 1 1 calc R
H11B H 0.9981 0.8372 0.7679 0.047 Uiso 1 1 calc R
H11C H 0.8718 0.9150 0.7664 0.047 Uiso 1 1 calc R
C12 C 0.82044(12) 0.65610(13) 0.76669(6) 0.0301(3) Uani 1 1 d .
H12A H 0.7806 0.5783 0.7475 0.045 Uiso 1 1 calc R
H12B H 0.7620 0.7058 0.7939 0.045 Uiso 1 1 calc R
H12C H 0.8884 0.6282 0.7951 0.045 Uiso 1 1 calc R
C13 C 0.34207(12) 0.47481(14) 0.56012(7) 0.0333(3) Uani 1 1 d .
H13A H 0.3946 0.3974 0.5555 0.050 Uiso 1 1 calc R
H13B H 0.2835 0.4766 0.5230 0.050 Uiso 1 1 calc R
H13C H 0.2985 0.4704 0.6031 0.050 Uiso 1 1 calc R

loop_
_atom_site_aniso_label
_atom_site_aniso_U_11
_atom_site_aniso_U_22
_atom_site_aniso_U_33
_atom_site_aniso_U_23
_atom_site_aniso_U_13
_atom_site_aniso_U_12
O8 0.0261(4) 0.0141(4) 0.0347(5) 0.0008(3) -0.0079(4) -0.0001(3)
N1 0.0200(5) 0.0201(5) 0.0203(4) -0.0025(4) -0.0003(4) -0.0019(4)
N7 0.0216(5) 0.0139(4) 0.0247(5) 0.0014(4) -0.0060(4) 0.0002(4)
C2 0.0185(5) 0.0185(5) 0.0169(5) -0.0025(4) -0.0004(4) 0.0009(4)
C3 0.0225(5) 0.0194(5) 0.0239(5) 0.0009(4) -0.0021(4) 0.0008(4)
C4 0.0283(6) 0.0265(6) 0.0294(6) 0.0034(5) -0.0071(5) 0.0058(5)
C5 0.0217(6) 0.0346(7) 0.0315(6) -0.0016(5) -0.0092(5) 0.0012(5)
C6 0.0198(5) 0.0270(6) 0.0246(6) -0.0053(5) -0.0008(4) -0.0020(4)
C8 0.0188(5) 0.0165(5) 0.0206(5) -0.0005(4) -0.0002(4) 0.0001(4)
C9 0.0205(5) 0.0179(5) 0.0248(5) 0.0008(4) -0.0054(4) -0.0010(4)
C10 0.0209(5) 0.0282(6) 0.0360(7) 0.0004(5) -0.0034(5) 0.0028(5)
C11 0.0314(6) 0.0230(6) 0.0386(7) -0.0010(5) -0.0157(5) -0.0027(5)
C12 0.0311(6) 0.0340(7) 0.0252(6) 0.0070(5) -0.0074(5) -0.0053(5)
C13 0.0265(6) 0.0343(7) 0.0390(7) -0.0027(6) -0.0051(5) -0.0091(5)

loop_
_atom_type_symbol
_atom_type_description
_atom_type_scat_dispersion_real
_atom_type_scat_dispersion_imag
_atom_type_scat_source
C C 0.0033 0.0016 'International Tables Vol C Tables 4.2.6.8 and 6.1.1.4'
H H 0.0000 0.0000 'International Tables Vol C Tables 4.2.6.8 and 6.1.1.4'
N N 0.0061 0.0033 'International Tables Vol C Tables 4.2.6.8 and 6.1.1.4'
O O 0.0106 0.0060 'International Tables Vol C Tables 4.2.6.8 and 6.1.1.4'

loop_
_geom_angle_atom_site_label_1
_geom_angle_atom_site_label_2
_geom_angle_atom_site_label_3
_geom_angle
C2 N1 C6 118.28(10)
C8 N7 C2 126.89(9)
C8 N7 H7 120.8(9)
C2 N7 H7 112.0(9)
N1 C2 C3 123.59(10)
N1 C2 N7 112.78(9)
C3 C2 N7 123.62(10)
C4 C3 C2 117.09(11)
C4 C3 H3 121.5
C2 C3 H3 121.5
C5 C4 C3 120.25(11)
C5 C4 H4 119.9
C3 C4 H4 119.9
C4 C5 C6 118.69(11)
C4 C5 H5 120.7
C6 C5 H5 120.7
N1 C6 C5 122.10(11)
N1 C6 C13 116.13(11)
C5 C6 C13 121.76(11)
O8 C8 N7 121.99(10)
O8 C8 C9 122.40(10)
N7 C8 C9 115.61(9)
C11 C9 C12 109.59(10)
C11 C9 C8 109.03(9)
C12 C9 C8 110.34(9)
C11 C9 C10 109.29(10)
C12 C9 C10 109.85(10)
C8 C9 C10 108.72(9)
C9 C10 H10A 109.5
C9 C10 H10B 109.5
H10A C10 H10B 109.5
C9 C10 H10C 109.5
H10A C10 H10C 109.5
H10B C10 H10C 109.5
C9 C11 H11A 109.5
C9 C11 H11B 109.5
H11A C11 H11B 109.5
C9 C11 H11C 109.5
H11A C11 H11C 109.5
H11B C11 H11C 109.5
C9 C12 H12A 109.5
C9 C12 H12B 109.5
H12A C12 H12B 109.5
C9 C12 H12C 109.5
H12A C12 H12C 109.5
H12B C12 H12C 109.5
C6 C13 H13A 109.5
C6 C13 H13B 109.5
H13A C13 H13B 109.5
C6 C13 H13C 109.5
H13A C13 H13C 109.5
H13B C13 H13C 109.5

loop_
_geom_bond_atom_site_label_1
_geom_bond_atom_site_label_2
_geom_bond_distance
O8 C8 1.2241(14)
N1 C2 1.3370(14)
N1 C6 1.3452(14)
N7 C8 1.3689(14)
N7 C2 1.4104(14)
N7 H7 0.884(12)
C2 C3 1.3932(15)
C3 C4 1.3858(16)
C3 H3 0.9500
C4 C5 1.3808(18)
C4 H4 0.9500
C5 C6 1.3880(17)
C5 H5 0.9500
C6 C13 1.5020(17)
C8 C9 1.5351(15)
C9 C11 1.5288(16)
C9 C12 1.5320(16)
C9 C10 1.5387(17)
C10 H10A 0.9800
C10 H10B 0.9800
C10 H10C 0.9800
C11 H11A 0.9800
C11 H11B 0.9800
C11 H11C 0.9800
C12 H12A 0.9800
C12 H12B 0.9800
C12 H12C 0.9800
C13 H13A 0.9800
C13 H13B 0.9800
C13 H13C 0.9800

loop_
_geom_hbond_atom_site_label_D
_geom_hbond_atom_site_label_H
_geom_hbond_atom_site_label_A
_geom_hbond_distance_DH
_geom_hbond_distance_HA
_geom_hbond_distance_DA
_geom_hbond_angle_DHA
_geom_hbond_site_symmetry_A
N7 H7 O8 0.884(12) 2.128(13) 2.9928(12) 165.8(13) 7_755

loop_
_geom_torsion_atom_site_label_1
_geom_torsion_atom_site_label_2
_geom_torsion_atom_site_label_3
_geom_torsion_atom_site_label_4
_geom_torsion
C6 N1 C2 C3 -0.75(16)
C6 N1 C2 N7 -179.61(9)
C8 N7 C2 N1 -161.18(10)
C8 N7 C2 C3 19.96(17)
N1 C2 C3 C4 0.14(17)
N7 C2 C3 C4 178.88(10)
C2 C3 C4 C5 0.25(18)
C3 C4 C5 C6 -0.02(19)
C2 N1 C6 C5 1.00(16)
C2 N1 C6 C13 -177.87(10)
C4 C5 C6 N1 -0.63(19)
C4 C5 C6 C13 178.18(12)
C2 N7 C8 O8 -2.82(18)
C2 N7 C8 C9 177.20(10)
O8 C8 C9 C11 4.37(15)
N7 C8 C9 C11 -175.65(10)
O8 C8 C9 C12 124.77(12)
N7 C8 C9 C12 -55.24(13)
O8 C8 C9 C10 -114.69(12)
N7 C8 C9 C10 65.29(12)

loop_
_cod_related_entry_id
_cod_related_entry_code
_cod_related_entry_database
1 2501696 ChemSpider
